data_4074524
loop_
_publ_author_name
'Kelly, Bryte V.'
'Tanski, Joseph M.'
'Janak, Kevin E.'
'Parkin, Gerard'

_publ_section_title
;
 C&#x2212;H versus O&#x2212;H Bond Cleavage Reactions of
 Bis(2-hydroxyphenyl)phenylamine, PhN(o-C6H4OH)2:&#x00A0; Synthesis and
 Structural Characterization of Mononuclear and Dinuclear Tungsten
 Aryloxide Complexes Which Exhibit Bidentate, \Tridentate, and
 Tetradentate Coordination Modes
;
_journal_issue 25
_journal_name_full Organometallics
_journal_page_first 5839
_journal_paper_doi 10.1021/om060732l
_journal_volume 25
_journal_year 2006
_chemical_formula_sum 'C104 H124 N4 O16 P8 W4'
_chemical_formula_weight 2669.23
_chemical_name_systematic
; 
 ? 
;
_space_group_IT_number 19
_symmetry_cell_setting orthorhombic
_symmetry_space_group_name_Hall 'P 2ac 2ab'
_symmetry_space_group_name_H-M 'P 21 21 21'
_atom_sites_solution_hydrogens geom
_atom_sites_solution_primary direct
_atom_sites_solution_secondary difmap
_audit_creation_method SHELXL-97
_cell_angle_alpha 90.00
_cell_angle_beta 90.00
_cell_angle_gamma 90.00
_cell_formula_units_Z 1
_cell_length_a 9.4689(4)
_cell_length_b 14.3790(6)
_cell_length_c 19.3448(9)
_cell_measurement_reflns_used 6709
_cell_measurement_temperature 243(2)
_cell_measurement_theta_max 28.30
_cell_measurement_theta_min 2.39
_cell_volume 2633.9(2)
_computing_cell_refinement 'Bruker SMART'
_computing_data_collection 'Bruker SMART'
_computing_data_reduction 'Bruker SAINT'
_computing_molecular_graphics 'Bruker SHELXTL'
_computing_publication_material 'Bruker SHELXTL'
_computing_structure_refinement 'SHELXL-97 (Sheldrick, 1997)'
_computing_structure_solution 'SHELXS-97 (Sheldrick, 1990)'
_diffrn_ambient_temperature 243(2)
_diffrn_measured_fraction_theta_full 0.961
_diffrn_measured_fraction_theta_max 0.961
_diffrn_measurement_device_type 'CCD area detector'
_diffrn_measurement_method 'phi and omega scans'
_diffrn_radiation_monochromator graphite
_diffrn_radiation_source 'fine-focus sealed tube'
_diffrn_radiation_type MoK\a
_diffrn_radiation_wavelength 0.71073
_diffrn_reflns_av_R_equivalents 0.0242
_diffrn_reflns_av_sigmaI/netI 0.0257
_diffrn_reflns_limit_h_max 11
_diffrn_reflns_limit_h_min -12
_diffrn_reflns_limit_k_max 19
_diffrn_reflns_limit_k_min -7
_diffrn_reflns_limit_l_max 25
_diffrn_reflns_limit_l_min -25
_diffrn_reflns_number 18694
_diffrn_reflns_theta_full 28.31
_diffrn_reflns_theta_max 28.31
_diffrn_reflns_theta_min 1.76
_exptl_absorpt_coefficient_mu 4.539
_exptl_absorpt_correction_T_max 0.4638
_exptl_absorpt_correction_T_min 0.4638
_exptl_absorpt_correction_type empirical
_exptl_absorpt_process_details SADABS
_exptl_crystal_colour YELLOW
_exptl_crystal_density_diffrn 1.683
_exptl_crystal_density_method 'not measured'
_exptl_crystal_description BLOCK
_exptl_crystal_F_000 1320
_exptl_crystal_size_max 0.20
_exptl_crystal_size_mid 0.20
_exptl_crystal_size_min 0.20
_refine_diff_density_max 0.646
_refine_diff_density_min -0.451
_refine_diff_density_rms 0.069
_refine_ls_abs_structure_details 'Flack H D (1983), Acta Cryst. A39, 876-881'
_refine_ls_abs_structure_Flack -0.015(5)
_refine_ls_extinction_coef 0.00080(8)
_refine_ls_extinction_expression Fc^*^=kFc[1+0.001xFc^2^\l^3^/sin(2\q)]^-1/4^
_refine_ls_extinction_method SHELXL
_refine_ls_goodness_of_fit_ref 1.032
_refine_ls_hydrogen_treatment constr
_refine_ls_matrix_type full
_refine_ls_number_parameters 308
_refine_ls_number_reflns 6204
_refine_ls_number_restraints 0
_refine_ls_restrained_S_all 1.032
_refine_ls_R_factor_all 0.0211
_refine_ls_R_factor_gt 0.0184
_refine_ls_shift/su_max 0.004
_refine_ls_shift/su_mean 0.000
_refine_ls_structure_factor_coef Fsqd
_refine_ls_weighting_details 'calc w=1/[\s^2^(Fo^2^)+(0.0238P)^2^+0.0000P] where P=(Fo^2^+2Fc^2^)/3'
_refine_ls_weighting_scheme calc
_refine_ls_wR_factor_gt 0.0411
_refine_ls_wR_factor_ref 0.0421
_reflns_number_gt 5904
_reflns_number_total 6204
_reflns_threshold_expression >2sigma(I)
_cod_data_source_file om060732lsi20060811_114502.cif
_cod_data_source_block wco2s10
_cod_depositor_comments
;
The following automatic conversions were performed:

'_symmetry_cell_setting' value 'Orthorhombic' changed to
'orthorhombic' according to
/home/saulius/struct/CIF-dictionaries/cif_core.dic dictionary named
'cif_core.dic' version 2.4.1 from
2010-06-29.

'_exptl_absorpt_correction_type' value 'EMPIRICAL'
changed to 'empirical' according to
/home/saulius/struct/CIF-dictionaries/cif_core.dic dictionary named
'cif_core.dic' version 2.4.1 from
2010-06-29.

'_refine_ls_hydrogen_treatment' value 'CONSTR' changed
to 'constr' according to
/home/saulius/struct/CIF-dictionaries/cif_core.dic dictionary named
'cif_core.dic' version 2.4.1 from 2010-06-29.

Automatic conversion script
Id: cif_fix_values 1715 2011-07-08 13:25:40Z adriana 
;
_cod_original_sg_symbol_H-M P2(1)2(1)2(1)
_cod_database_code 4074524

loop_
_symmetry_equiv_pos_as_xyz
'x, y, z'
'-x+1/2, -y, z+1/2'
'-x, y+1/2, -z+1/2'
'x+1/2, -y+1/2, -z'

loop_
_atom_site_label
_atom_site_type_symbol
_atom_site_fract_x
_atom_site_fract_y
_atom_site_fract_z
_atom_site_U_iso_or_equiv
_atom_site_adp_type
_atom_site_occupancy
_atom_site_symmetry_multiplicity
_atom_site_calc_flag
_atom_site_refinement_flags
W W 0.051542(12) 0.960903(7) 0.960814(6) 0.02414(4) Uani 1 1 d .
P1 P -0.06983(12) 1.11018(6) 0.98854(5) 0.0439(2) Uani 1 1 d .
P2 P 0.26096(9) 0.89527(5) 1.02245(4) 0.03239(18) Uani 1 1 d .
N N 0.0858(2) 0.95817(17) 0.83274(12) 0.0237(5) Uani 1 1 d .
O1 O -0.1483(2) 0.94705(15) 0.91887(11) 0.0351(5) Uani 1 1 d .
O2 O 0.0719(2) 0.82088(12) 0.92919(11) 0.0316(5) Uani 1 1 d .
O10 O -0.0332(3) 0.9462(2) 1.11495(13) 0.0567(7) Uani 1 1 d .
O20 O 0.2805(3) 1.11645(17) 0.96838(15) 0.0571(7) Uani 1 1 d .
C1 C -0.0007(3) 0.9522(2) 1.05743(16) 0.0340(7) Uani 1 1 d .
C2 C 0.1951(3) 1.05758(19) 0.96724(17) 0.0349(7) Uani 1 1 d .
C11 C -0.1699(3) 0.94365(18) 0.85106(16) 0.0279(6) Uani 1 1 d .
C12 C -0.0595(3) 0.95235(18) 0.80403(14) 0.0254(5) Uani 1 1 d .
C13 C -0.0839(3) 0.9486(2) 0.73373(16) 0.0339(7) Uani 1 1 d .
H13A H -0.0078 0.9522 0.7026 0.041 Uiso 1 1 calc R
C14 C -0.2198(4) 0.9396(2) 0.70917(18) 0.0395(8) Uani 1 1 d .
H14A H -0.2363 0.9381 0.6613 0.047 Uiso 1 1 calc R
C15 C -0.3311(4) 0.9329(2) 0.75416(19) 0.0411(8) Uani 1 1 d .
H15A H -0.4237 0.9272 0.7371 0.049 Uiso 1 1 calc R
C16 C -0.3075(3) 0.9346(2) 0.82459(19) 0.0373(8) Uani 1 1 d .
H16A H -0.3843 0.9295 0.8552 0.045 Uiso 1 1 calc R
C21 C 0.1348(3) 0.80017(18) 0.86983(15) 0.0254(6) Uani 1 1 d .
C22 C 0.1537(3) 0.86767(18) 0.81890(15) 0.0261(6) Uani 1 1 d .
C23 C 0.2226(4) 0.8480(2) 0.75750(17) 0.0346(7) Uani 1 1 d .
H23A H 0.2337 0.8946 0.7238 0.041 Uiso 1 1 calc R
C24 C 0.2752(4) 0.7594(2) 0.74585(18) 0.0393(8) Uani 1 1 d .
H24A H 0.3225 0.7455 0.7044 0.047 Uiso 1 1 calc R
C25 C 0.2576(4) 0.6916(2) 0.79581(19) 0.0398(8) Uani 1 1 d .
H25A H 0.2937 0.6316 0.7881 0.048 Uiso 1 1 calc R
C26 C 0.1882(3) 0.7105(2) 0.85646(18) 0.0349(7) Uani 1 1 d .
H26A H 0.1761 0.6631 0.8894 0.042 Uiso 1 1 calc R
C31 C 0.1680(3) 1.0380(2) 0.80809(14) 0.0248(5) Uani 1 1 d .
C32 C 0.1026(3) 1.1158(2) 0.78028(17) 0.0332(7) Uani 1 1 d .
H32A H 0.0039 1.1176 0.7754 0.040 Uiso 1 1 calc R
C33 C 0.1846(4) 1.1911(2) 0.75974(19) 0.0445(9) Uani 1 1 d .
H33A H 0.1403 1.2443 0.7416 0.053 Uiso 1 1 calc R
C34 C 0.3288(4) 1.1890(2) 0.7655(2) 0.0480(9) Uani 1 1 d .
H34A H 0.3831 1.2399 0.7505 0.058 Uiso 1 1 calc R
C35 C 0.3935(4) 1.1119(2) 0.7933(2) 0.0450(9) Uani 1 1 d .
H35A H 0.4924 1.1103 0.7975 0.054 Uiso 1 1 calc R
C36 C 0.3135(3) 1.0364(2) 0.81518(17) 0.0364(7) Uani 1 1 d .
H36A H 0.3581 0.9843 0.8348 0.044 Uiso 1 1 calc R
C41 C -0.2590(5) 1.0956(3) 1.0047(3) 0.0731(14) Uani 1 1 d .
H41A H -0.3008 1.1555 1.0151 0.110 Uiso 1 1 calc R
H41B H -0.2726 1.0539 1.0435 0.110 Uiso 1 1 calc R
H41C H -0.3037 1.0696 0.9639 0.110 Uiso 1 1 calc R
C42 C -0.0087(5) 1.1739(3) 1.06370(19) 0.0572(11) Uani 1 1 d .
H42A H -0.0639 1.2303 1.0689 0.086 Uiso 1 1 calc R
H42B H 0.0901 1.1899 1.0578 0.086 Uiso 1 1 calc R
H42C H -0.0196 1.1355 1.1046 0.086 Uiso 1 1 calc R
C43 C -0.0700(7) 1.2004(3) 0.9227(2) 0.0839(18) Uani 1 1 d .
H43A H -0.1201 1.2545 0.9399 0.126 Uiso 1 1 calc R
H43B H -0.1164 1.1773 0.8814 0.126 Uiso 1 1 calc R
H43C H 0.0266 1.2174 0.9117 0.126 Uiso 1 1 calc R
C51 C 0.3324(4) 0.9613(3) 1.09466(18) 0.0527(9) Uani 1 1 d .
H51A H 0.4128 0.9286 1.1140 0.079 Uiso 1 1 calc R
H51B H 0.2603 0.9685 1.1299 0.079 Uiso 1 1 calc R
H51C H 0.3621 1.0222 1.0786 0.079 Uiso 1 1 calc R
C52 C 0.2284(5) 0.7835(2) 1.0623(2) 0.0543(10) Uani 1 1 d .
H52A H 0.3137 0.7622 1.0852 0.081 Uiso 1 1 calc R
H52B H 0.2011 0.7389 1.0272 0.081 Uiso 1 1 calc R
H52C H 0.1531 0.7894 1.0960 0.081 Uiso 1 1 calc R
C53 C 0.4160(4) 0.8733(3) 0.9709(2) 0.0546(10) Uani 1 1 d .
H53A H 0.4901 0.8481 1.0000 0.082 Uiso 1 1 calc R
H53B H 0.4481 0.9311 0.9502 0.082 Uiso 1 1 calc R
H53C H 0.3933 0.8291 0.9347 0.082 Uiso 1 1 calc R

loop_
_atom_site_aniso_label
_atom_site_aniso_U_11
_atom_site_aniso_U_22
_atom_site_aniso_U_33
_atom_site_aniso_U_23
_atom_site_aniso_U_13
_atom_site_aniso_U_12
W 0.02390(5) 0.02525(5) 0.02326(6) 0.00005(5) 0.00122(5) 0.00126(5)
P1 0.0573(6) 0.0424(4) 0.0320(4) -0.0055(4) 0.0015(4) 0.0214(5)
P2 0.0298(4) 0.0372(4) 0.0301(4) 0.0003(3) -0.0046(3) 0.0033(3)
N 0.0230(11) 0.0205(9) 0.0276(12) 0.0029(11) 0.0019(9) 0.0017(10)
O1 0.0240(10) 0.0493(13) 0.0321(12) -0.0024(10) 0.0024(9) -0.0002(10)
O2 0.0378(13) 0.0256(9) 0.0315(11) 0.0009(8) 0.0043(10) -0.0025(9)
O10 0.0606(18) 0.0710(18) 0.0384(14) 0.0075(14) 0.0159(14) 0.0039(16)
O20 0.0683(18) 0.0467(13) 0.0563(17) -0.0073(14) 0.0039(15) -0.0281(13)
C1 0.0311(14) 0.0398(16) 0.0310(17) 0.0012(14) 0.0048(12) 0.0023(13)
C2 0.0435(17) 0.0332(15) 0.0281(16) -0.0025(14) 0.0004(14) -0.0030(12)
C11 0.0236(14) 0.0270(15) 0.0330(16) 0.0011(12) -0.0019(12) 0.0023(11)
C12 0.0266(13) 0.0222(11) 0.0273(13) 0.0013(11) -0.0059(12) 0.0013(14)
C13 0.0356(17) 0.0346(15) 0.0315(16) 0.0015(13) -0.0023(12) 0.0009(13)
C14 0.0462(19) 0.0382(17) 0.0341(18) -0.0001(14) -0.0127(15) 0.0017(14)
C15 0.0303(17) 0.0393(16) 0.054(2) 0.0013(15) -0.0157(16) 0.0014(14)
C16 0.0254(16) 0.0369(16) 0.049(2) 0.0004(14) 0.0005(14) 0.0016(12)
C21 0.0222(14) 0.0251(12) 0.0290(16) -0.0026(11) 0.0001(12) -0.0022(11)
C22 0.0268(14) 0.0242(13) 0.0273(15) 0.0008(11) -0.0004(12) 0.0029(12)
C23 0.0417(18) 0.0320(14) 0.0300(17) 0.0028(13) 0.0054(15) 0.0052(14)
C24 0.0381(18) 0.0412(17) 0.038(2) -0.0115(15) 0.0039(15) 0.0099(14)
C25 0.0416(19) 0.0270(14) 0.051(2) -0.0076(15) 0.0000(17) 0.0093(14)
C26 0.0403(18) 0.0229(13) 0.0414(19) 0.0027(13) -0.0004(15) 0.0029(12)
C31 0.0272(13) 0.0235(11) 0.0237(13) -0.0010(13) 0.0026(11) -0.0006(13)
C32 0.0345(16) 0.0276(13) 0.0375(18) 0.0020(14) -0.0024(13) 0.0032(12)
C33 0.058(2) 0.0252(14) 0.050(2) 0.0091(15) -0.0013(19) 0.0014(15)
C34 0.051(2) 0.0317(15) 0.061(3) 0.0046(17) 0.009(2) -0.0111(16)
C35 0.0344(17) 0.0402(17) 0.060(2) 0.0005(18) 0.0104(17) -0.0091(15)
C36 0.0330(16) 0.0302(13) 0.0460(19) 0.0057(16) 0.0044(13) -0.0013(14)
C41 0.052(3) 0.099(4) 0.069(3) -0.018(3) 0.006(2) 0.034(3)
C42 0.085(3) 0.0469(19) 0.040(2) -0.0121(17) 0.003(2) 0.0133(19)
C43 0.149(5) 0.057(2) 0.045(2) 0.010(2) 0.013(3) 0.057(3)
C51 0.053(2) 0.062(2) 0.044(2) -0.013(2) -0.0193(17) 0.001(2)
C52 0.059(2) 0.0481(19) 0.056(3) 0.0171(18) -0.016(2) 0.0027(19)
C53 0.0327(19) 0.084(3) 0.047(2) 0.000(2) -0.0035(16) 0.0143(18)

loop_
_atom_type_symbol
_atom_type_description
_atom_type_scat_dispersion_real
_atom_type_scat_dispersion_imag
_atom_type_scat_source
C C 0.0033 0.0016 'International Tables Vol C Tables 4.2.6.8 and 6.1.1.4'
H H 0.0000 0.0000 'International Tables Vol C Tables 4.2.6.8 and 6.1.1.4'
N N 0.0061 0.0033 'International Tables Vol C Tables 4.2.6.8 and 6.1.1.4'
O O 0.0106 0.0060 'International Tables Vol C Tables 4.2.6.8 and 6.1.1.4'
P P 0.1023 0.0942 'International Tables Vol C Tables 4.2.6.8 and 6.1.1.4'
W W -0.8490 6.8722 'International Tables Vol C Tables 4.2.6.8 and 6.1.1.4'

loop_
_geom_angle_atom_site_label_1
_geom_angle_atom_site_label_2
_geom_angle_atom_site_label_3
_geom_angle
C1 W C2 99.36(14)
C1 W O1 97.97(11)
C2 W O1 137.05(11)
C1 W O2 103.95(11)
C2 W O2 129.39(11)
O1 W O2 83.00(9)
C1 W P1 74.36(10)
C2 W P1 72.15(9)
O1 W P1 75.26(7)
O2 W P1 157.62(7)
C1 W P2 73.62(10)
C2 W P2 71.66(9)
O1 W P2 151.25(7)
O2 W P2 72.89(6)
P1 W P2 126.04(3)
C1 W N 171.31(11)
C2 W N 89.09(11)
O1 W N 74.22(8)
O2 W N 71.71(8)
P1 W N 106.65(6)
P2 W N 111.36(5)
C42 P1 C43 101.6(2)
C42 P1 C41 103.5(2)
C43 P1 C41 101.6(3)
C42 P1 W 117.40(14)
C43 P1 W 117.65(14)
C41 P1 W 112.90(16)
C53 P2 C52 102.7(2)
C53 P2 C51 102.32(19)
C52 P2 C51 101.51(19)
C53 P2 W 116.64(12)
C52 P2 W 113.83(14)
C51 P2 W 117.65(13)
C31 N C22 113.6(2)
C31 N C12 114.5(2)
C22 N C12 106.6(2)
C31 N W 112.26(16)
C22 N W 104.49(16)
C12 N W 104.56(15)
C11 O1 W 122.13(19)
C21 O2 W 120.34(16)
O10 C1 W 179.1(3)
O20 C2 W 177.3(3)
O1 C11 C12 121.8(3)
O1 C11 C16 120.4(3)
C12 C11 C16 117.8(3)
C13 C12 C11 121.0(3)
C13 C12 N 121.7(3)
C11 C12 N 117.1(2)
C14 C13 C12 120.0(3)
C15 C14 C13 120.4(3)
C14 C15 C16 120.1(3)
C15 C16 C11 120.7(3)
O2 C21 C22 120.8(2)
O2 C21 C26 121.7(3)
C22 C21 C26 117.5(3)
C23 C22 C21 121.6(3)
C23 C22 N 122.7(2)
C21 C22 N 115.4(2)
C22 C23 C24 119.7(3)
C25 C24 C23 119.4(3)
C26 C25 C24 121.0(3)
C25 C26 C21 120.7(3)
C36 C31 C32 119.7(3)
C36 C31 N 118.9(3)
C32 C31 N 121.4(2)
C31 C32 C33 119.3(3)
C34 C33 C32 121.1(3)
C33 C34 C35 119.5(3)
C34 C35 C36 120.4(3)
C31 C36 C35 119.9(3)

loop_
_geom_bond_atom_site_label_1
_geom_bond_atom_site_label_2
_geom_bond_distance
W C1 1.937(3)
W C2 1.948(3)
W O1 2.068(2)
W O2 2.1132(18)
W P1 2.4932(9)
W P2 2.4988(8)
W N 2.499(2)
P1 C42 1.813(4)
P1 C43 1.817(4)
P1 C41 1.830(5)
P2 C53 1.803(4)
P2 C52 1.809(4)
P2 C51 1.820(3)
N C31 1.467(4)
N C22 1.476(3)
N C12 1.486(4)
O1 C11 1.329(4)
O2 C21 1.327(3)
O10 C1 1.158(4)
O20 C2 1.171(4)
C11 C12 1.391(4)
C11 C16 1.406(4)
C12 C13 1.380(4)
C13 C14 1.378(4)
C14 C15 1.370(5)
C15 C16 1.381(5)
C21 C22 1.394(4)
C21 C26 1.409(4)
C22 C23 1.384(4)
C23 C24 1.387(4)
C24 C25 1.383(5)
C25 C26 1.372(5)
C31 C36 1.385(4)
C31 C32 1.387(4)
C32 C33 1.390(5)
C33 C34 1.370(6)
C34 C35 1.377(5)
C35 C36 1.390(4)
